data_2211414
loop_
_publ_author_name
'Jun-Qing Chen'
'Pu-Zhou Hu'
'Jian-Ge Wang'
'Gui-Rong Qu'
'Bang-Tun Zhao'

_publ_section_title
;
 4,5-Bis{2-[(benzothiazol-2-yl)sulfanyl]ethylsulfanyl}-1,3-dithiole-2-thione
;
_journal_coeditor_code HB2176
_journal_issue 12
_journal_name_full 'Acta Crystallographica Section E'
_journal_page_first o5469
_journal_page_last o5471
_journal_paper_doi 10.1107/S1600536806045545
_journal_volume 62
_journal_year 2006
_chemical_formula_iupac 'C21 H16 N2 S9'
_chemical_formula_moiety 'C21 H16 N2 S9'
_chemical_formula_sum 'C21 H16 N2 S9'
_chemical_formula_weight 584.90
_chemical_name_systematic
;
4,5-Bis{2-[(benzothiazol-2-yl)sulfanyl]ethylsulfanyl}-1,3-dithiole-2-thione
;
_space_group_IT_number 2
_symmetry_cell_setting triclinic
_symmetry_space_group_name_Hall '-P 1'
_symmetry_space_group_name_H-M 'P -1'
_atom_sites_solution_hydrogens geom
_atom_sites_solution_primary direct
_atom_sites_solution_secondary difmap
_audit_creation_method SHELXL-97
_cell_angle_alpha 110.5360(10)
_cell_angle_beta 105.5880(10)
_cell_angle_gamma 93.9470(10)
_cell_formula_units_Z 2
_cell_length_a 9.4940(11)
_cell_length_b 10.7870(13)
_cell_length_c 13.8470(17)
_cell_measurement_reflns_used 3068
_cell_measurement_temperature 291(2)
_cell_measurement_theta_max 27.17
_cell_measurement_theta_min 2.77
_cell_volume 1258.0(3)
_computing_cell_refinement APEX2
_computing_data_collection 'APEX2 (Bruker 2004)'
_computing_data_reduction 'SAINT (Bruker 2004)'
_computing_molecular_graphics 'SHELXTL (Bruker 2004)'
_computing_publication_material SHELXTL
_computing_structure_refinement 'SHELXL97 (Sheldrick, 1997)'
_computing_structure_solution 'SHELXS97 (Sheldrick, 1997)'
_diffrn_ambient_temperature 291(2)
_diffrn_measured_fraction_theta_full 0.954
_diffrn_measured_fraction_theta_max 0.954
_diffrn_measurement_device_type 'Bruker APEX2 CCD'
_diffrn_measurement_method \w
_diffrn_radiation_monochromator graphite
_diffrn_radiation_source 'fine-focus sealed tube'
_diffrn_radiation_type MoK\a
_diffrn_radiation_wavelength 0.71073
_diffrn_reflns_av_R_equivalents 0.0165
_diffrn_reflns_av_sigmaI/netI 0.0285
_diffrn_reflns_limit_h_max 12
_diffrn_reflns_limit_h_min -12
_diffrn_reflns_limit_k_max 13
_diffrn_reflns_limit_k_min -14
_diffrn_reflns_limit_l_max 17
_diffrn_reflns_limit_l_min -17
_diffrn_reflns_number 10333
_diffrn_reflns_theta_full 27.50
_diffrn_reflns_theta_max 27.50
_diffrn_reflns_theta_min 2.77
_diffrn_standards_number 0
_exptl_absorpt_coefficient_mu 0.807
_exptl_absorpt_correction_T_max 0.915
_exptl_absorpt_correction_T_min 0.769
_exptl_absorpt_correction_type multi-scan
_exptl_absorpt_process_details '(SADABS; Sheldrick, 1996)'
_exptl_crystal_colour yellow
_exptl_crystal_density_diffrn 1.544
_exptl_crystal_density_method 'not measured'
_exptl_crystal_description plate
_exptl_crystal_F_000 600
_exptl_crystal_size_max 0.34
_exptl_crystal_size_mid 0.23
_exptl_crystal_size_min 0.11
_refine_diff_density_max 0.429
_refine_diff_density_min -0.283
_refine_ls_extinction_method none
_refine_ls_goodness_of_fit_ref 1.011
_refine_ls_hydrogen_treatment constr
_refine_ls_matrix_type full
_refine_ls_number_parameters 289
_refine_ls_number_reflns 5510
_refine_ls_number_restraints 0
_refine_ls_restrained_S_all 1.011
_refine_ls_R_factor_all 0.0584
_refine_ls_R_factor_gt 0.0367
_refine_ls_shift/su_max 0.000
_refine_ls_shift/su_mean 0.000
_refine_ls_structure_factor_coef Fsqd
_refine_ls_weighting_details 'calc w=1/[\s^2^(Fo^2^)+(0.0354P)^2^+0.384P] where P=(Fo^2^+2Fc^2^)/3'
_refine_ls_weighting_scheme calc
_refine_ls_wR_factor_gt 0.0798
_refine_ls_wR_factor_ref 0.0916
_reflns_number_gt 3908
_reflns_number_total 5510
_reflns_threshold_expression I>2\s(I)
_cod_data_source_file hb2176.cif
_cod_data_source_block I
_cod_depositor_comments
;
The following automatic conversions were performed:
'_symmetry_cell_setting' value 'Triclinic' changed to 'triclinic'
according to '/home/saulius/struct/CIF-dictionaries/cif_core.dic'
dictionary named 'cif_core.dic' version 2.4.1 from 2010-06-29.

Automatic conversion script
Id: cif_fix_enum 1527 2010-12-29 10:47:43Z saulius 

The following automatic conversions were performed:

'_symmetry_cell_setting' value 'Triclinic' changed to 'triclinic'
according to /home/saulius/struct/CIF-dictionaries/cif_core.dic
dictionary named 'cif_core.dic' version 2.4.1 from 2010-06-29.

Automatic conversion script
Id: cif_fix_values 1715 2011-07-08 13:25:40Z adriana 
;
_cod_database_code 2211414
_cod_database_fobs_code 2211414

loop_
_symmetry_equiv_pos_as_xyz
'x, y, z'
'-x, -y, -z'

loop_
_atom_site_type_symbol
_atom_site_label
_atom_site_fract_x
_atom_site_fract_y
_atom_site_fract_z
_atom_site_U_iso_or_equiv
_atom_site_adp_type
_atom_site_calc_flag
_atom_site_refinement_flags
_atom_site_occupancy
S S1 0.26218(7) 0.06348(8) 0.17740(7) 0.0786(2) Uani d . 1
S S2 0.49215(7) 0.00225(7) 0.34002(6) 0.06511(19) Uani d . 1
S S3 0.56999(6) 0.05729(6) 0.17059(5) 0.05627(17) Uani d . 1
S S4 0.79998(8) -0.03401(7) 0.44502(6) 0.06498(19) Uani d . 1
S S5 0.89472(7) 0.03103(8) 0.25537(6) 0.0663(2) Uani d . 1
S S6 0.90095(7) 0.39183(7) 0.67577(6) 0.0678(2) Uani d . 1
S S7 0.95825(7) 0.27641(8) 0.06907(6) 0.0708(2) Uani d . 1
S S8 0.67306(7) 0.55168(7) 0.73887(5) 0.05922(17) Uani d . 1
S S9 0.73054(8) 0.33234(8) -0.09981(6) 0.0686(2) Uani d . 1
N N1 0.6078(2) 0.33832(19) 0.56054(15) 0.0517(5) Uani d . 1
N N2 0.6664(2) 0.2722(2) 0.05112(16) 0.0565(5) Uani d . 1
C C1 0.4318(2) 0.0419(2) 0.2281(2) 0.0557(6) Uani d . 1
C C2 0.6777(2) 0.0045(2) 0.3442(2) 0.0525(6) Uani d . 1
C C3 0.7145(2) 0.0300(2) 0.26513(19) 0.0485(5) Uani d . 1
C C4 0.8194(3) 0.1156(3) 0.5649(2) 0.0588(6) Uani d . 1
H H4A 0.7223 0.1253 0.5737 0.071 Uiso calc R 1
H H4B 0.8814 0.1044 0.6285 0.071 Uiso calc R 1
C C5 0.8869(3) 0.2416(2) 0.5584(2) 0.0568(6) Uani d . 1
H H5A 0.8268 0.2511 0.4935 0.068 Uiso calc R 1
H H5B 0.9854 0.2331 0.5520 0.068 Uiso calc R 1
C C6 0.8873(3) 0.0790(2) 0.14104(19) 0.0578(6) Uani d . 1
H H6A 0.9480 0.0292 0.1005 0.069 Uiso calc R 1
H H6B 0.7857 0.0558 0.0930 0.069 Uiso calc R 1
C C7 0.9420(3) 0.2273(2) 0.1783(2) 0.0595(6) Uani d . 1
H H7A 1.0383 0.2521 0.2336 0.071 Uiso calc R 1
H H7B 0.8739 0.2765 0.2111 0.071 Uiso calc R 1
C C8 0.7160(3) 0.4138(2) 0.64626(19) 0.0512(6) Uani d . 1
C C9 0.7739(3) 0.2899(2) 0.01356(19) 0.0542(6) Uani d . 1
C C10 0.4768(2) 0.3882(2) 0.56374(17) 0.0451(5) Uani d . 1
C C11 0.3379(3) 0.3301(2) 0.48500(19) 0.0546(6) Uani d . 1
H H11 0.3273 0.2531 0.4239 0.066 Uiso calc R 1
C C12 0.2173(3) 0.3889(3) 0.4996(2) 0.0592(6) Uani d . 1
H H12 0.1244 0.3512 0.4477 0.071 Uiso calc R 1
C C13 0.2316(3) 0.5038(3) 0.5906(2) 0.0624(7) Uani d . 1
H H13 0.1481 0.5413 0.5988 0.075 Uiso calc R 1
C C14 0.3671(3) 0.5629(3) 0.6687(2) 0.0591(6) Uani d . 1
H H14 0.3765 0.6396 0.7297 0.071 Uiso calc R 1
C C15 0.4898(2) 0.5045(2) 0.65400(18) 0.0480(5) Uani d . 1
C C16 0.5353(3) 0.2926(2) -0.01174(19) 0.0524(6) Uani d . 1
C C17 0.3976(3) 0.2808(3) 0.0053(2) 0.0656(7) Uani d . 1
H H17 0.3874 0.2568 0.0617 0.079 Uiso calc R 1
C C18 0.2783(3) 0.3049(3) -0.0617(3) 0.0743(8) Uani d . 1
H H18 0.1865 0.2985 -0.0502 0.089 Uiso calc R 1
C C19 0.2920(3) 0.3386(3) -0.1464(3) 0.0787(8) Uani d . 1
H H19 0.2090 0.3550 -0.1908 0.094 Uiso calc R 1
C C20 0.4252(3) 0.3487(3) -0.1668(2) 0.0757(8) Uani d . 1
H H20 0.4331 0.3700 -0.2249 0.091 Uiso calc R 1
C C21 0.5480(3) 0.3259(2) -0.0979(2) 0.0570(6) Uani d . 1

loop_
_atom_site_aniso_label
_atom_site_aniso_U_11
_atom_site_aniso_U_22
_atom_site_aniso_U_33
_atom_site_aniso_U_12
_atom_site_aniso_U_13
_atom_site_aniso_U_23
S1 0.0384(3) 0.0904(5) 0.0896(5) 0.0244(3) 0.0107(3) 0.0190(4)
S2 0.0424(3) 0.0751(4) 0.0839(5) 0.0160(3) 0.0255(3) 0.0323(4)
S3 0.0367(3) 0.0615(4) 0.0650(4) 0.0127(3) 0.0094(3) 0.0219(3)
S4 0.0598(4) 0.0630(4) 0.0839(5) 0.0274(3) 0.0217(3) 0.0395(4)
S5 0.0338(3) 0.0901(5) 0.0862(5) 0.0171(3) 0.0165(3) 0.0476(4)
S6 0.0449(4) 0.0786(5) 0.0701(4) 0.0163(3) 0.0155(3) 0.0180(4)
S7 0.0468(4) 0.0953(5) 0.0787(5) 0.0081(4) 0.0229(3) 0.0416(4)
S8 0.0529(4) 0.0618(4) 0.0550(4) 0.0117(3) 0.0178(3) 0.0122(3)
S9 0.0624(4) 0.0812(5) 0.0801(5) 0.0105(4) 0.0294(4) 0.0470(4)
N1 0.0465(11) 0.0566(12) 0.0528(11) 0.0157(9) 0.0199(9) 0.0174(9)
N2 0.0510(12) 0.0653(13) 0.0553(12) 0.0123(10) 0.0211(10) 0.0222(10)
C1 0.0368(12) 0.0482(13) 0.0679(16) 0.0098(10) 0.0115(11) 0.0090(11)
C2 0.0383(12) 0.0491(13) 0.0707(16) 0.0142(10) 0.0167(11) 0.0230(12)
C3 0.0327(11) 0.0435(12) 0.0649(15) 0.0090(9) 0.0105(10) 0.0189(11)
C4 0.0515(14) 0.0762(17) 0.0680(16) 0.0256(13) 0.0260(12) 0.0422(14)
C5 0.0433(13) 0.0704(16) 0.0688(16) 0.0204(12) 0.0272(12) 0.0318(13)
C6 0.0368(12) 0.0670(16) 0.0607(15) 0.0107(11) 0.0140(11) 0.0149(12)
C7 0.0444(13) 0.0686(16) 0.0568(15) 0.0089(12) 0.0119(11) 0.0170(13)
C8 0.0490(13) 0.0577(14) 0.0536(14) 0.0154(11) 0.0223(11) 0.0236(12)
C9 0.0506(14) 0.0539(14) 0.0588(14) 0.0075(11) 0.0187(11) 0.0216(12)
C10 0.0472(13) 0.0498(12) 0.0481(12) 0.0146(10) 0.0205(10) 0.0252(10)
C11 0.0535(14) 0.0577(14) 0.0521(14) 0.0117(12) 0.0170(11) 0.0199(12)
C12 0.0488(14) 0.0719(17) 0.0627(16) 0.0141(12) 0.0171(12) 0.0321(14)
C13 0.0560(16) 0.0747(17) 0.0724(17) 0.0288(13) 0.0299(13) 0.0363(15)
C14 0.0630(16) 0.0582(15) 0.0615(15) 0.0225(13) 0.0280(13) 0.0209(12)
C15 0.0499(13) 0.0508(13) 0.0514(13) 0.0134(11) 0.0224(11) 0.0234(11)
C16 0.0549(14) 0.0441(12) 0.0562(14) 0.0114(11) 0.0220(11) 0.0129(11)
C17 0.0601(17) 0.0692(17) 0.0688(17) 0.0177(14) 0.0306(14) 0.0194(14)
C18 0.0566(17) 0.0741(19) 0.090(2) 0.0194(14) 0.0286(16) 0.0235(16)
C19 0.0585(18) 0.0708(19) 0.101(2) 0.0163(14) 0.0098(16) 0.0372(17)
C20 0.073(2) 0.0763(19) 0.088(2) 0.0130(15) 0.0185(16) 0.0485(17)
C21 0.0568(15) 0.0478(13) 0.0686(16) 0.0091(11) 0.0204(13) 0.0245(12)

loop_
_atom_type_symbol
_atom_type_description
_atom_type_scat_dispersion_real
_atom_type_scat_dispersion_imag
_atom_type_scat_source
C C 0.0033 0.0016 'International Tables Vol C Tables 4.2.6.8 and 6.1.1.4'
H H 0.0000 0.0000 'International Tables Vol C Tables 4.2.6.8 and 6.1.1.4'
N N 0.0061 0.0033 'International Tables Vol C Tables 4.2.6.8 and 6.1.1.4'
S S 0.1246 0.1234 'International Tables Vol C Tables 4.2.6.8 and 6.1.1.4'

loop_
_geom_angle_atom_site_label_1
_geom_angle_atom_site_label_2
_geom_angle_atom_site_label_3
_geom_angle
C1 S2 C2 97.57(12)
C1 S3 C3 97.47(12)
C2 S4 C4 100.88(11)
C3 S5 C6 104.46(11)
C8 S6 C5 100.15(11)
C9 S7 C7 100.40(11)
C15 S8 C8 88.55(11)
C21 S9 C9 88.54(12)
C8 N1 C10 109.67(19)
C9 N2 C16 109.8(2)
S1 C1 S2 125.16(16)
S1 C1 S3 121.99(16)
S2 C1 S3 112.85(13)
C3 C2 S2 116.39(18)
C3 C2 S4 124.52(18)
S2 C2 S4 119.01(15)
C2 C3 S3 115.65(17)
C2 C3 S5 122.11(18)
S3 C3 S5 122.22(15)
C5 C4 S4 112.56(17)
C5 C4 H4A 109.1
S4 C4 H4A 109.1
C5 C4 H4B 109.1
S4 C4 H4B 109.1
H4A C4 H4B 107.8
C4 C5 S6 112.74(17)
C4 C5 H5A 109.0
S6 C5 H5A 109.0
C4 C5 H5B 109.0
S6 C5 H5B 109.0
H5A C5 H5B 107.8
C7 C6 S5 111.25(17)
C7 C6 H6A 109.4
S5 C6 H6A 109.4
C7 C6 H6B 109.4
S5 C6 H6B 109.4
H6A C6 H6B 108.0
C6 C7 S7 112.82(17)
C6 C7 H7A 109.0
S7 C7 H7A 109.0
C6 C7 H7B 109.0
S7 C7 H7B 109.0
H7A C7 H7B 107.8
N1 C8 S6 125.85(18)
N1 C8 S8 116.84(18)
S6 C8 S8 117.30(14)
N2 C9 S9 116.86(19)
N2 C9 S7 125.07(19)
S9 C9 S7 118.06(14)
N1 C10 C15 115.6(2)
N1 C10 C11 124.9(2)
C15 C10 C11 119.5(2)
C12 C11 C10 118.7(2)
C12 C11 H11 120.7
C10 C11 H11 120.7
C11 C12 C13 121.2(2)
C11 C12 H12 119.4
C13 C12 H12 119.4
C14 C13 C12 121.0(2)
C14 C13 H13 119.5
C12 C13 H13 119.5
C13 C14 C15 118.1(2)
C13 C14 H14 121.0
C15 C14 H14 121.0
C14 C15 C10 121.5(2)
C14 C15 S8 129.09(19)
C10 C15 S8 109.34(17)
C21 C16 N2 115.2(2)
C21 C16 C17 119.7(2)
N2 C16 C17 125.1(2)
C18 C17 C16 119.1(3)
C18 C17 H17 120.5
C16 C17 H17 120.5
C17 C18 C19 120.9(3)
C17 C18 H18 119.6
C19 C18 H18 119.6
C20 C19 C18 121.6(3)
C20 C19 H19 119.2
C18 C19 H19 119.2
C19 C20 C21 117.9(3)
C19 C20 H20 121.0
C21 C20 H20 121.0
C20 C21 C16 120.8(2)
C20 C21 S9 129.6(2)
C16 C21 S9 109.56(18)

loop_
_geom_bond_atom_site_label_1
_geom_bond_atom_site_label_2
_geom_bond_distance
S1 C1 1.642(2)
S2 C1 1.713(3)
S2 C2 1.745(2)
S3 C1 1.734(3)
S3 C3 1.744(2)
S4 C2 1.752(2)
S4 C4 1.819(3)
S5 C3 1.752(2)
S5 C6 1.816(3)
S6 C8 1.745(2)
S6 C5 1.815(2)
S7 C9 1.751(2)
S7 C7 1.808(3)
S8 C15 1.740(2)
S8 C8 1.747(2)
S9 C21 1.737(3)
S9 C9 1.740(2)
N1 C8 1.296(3)
N1 C10 1.394(3)
N2 C9 1.295(3)
N2 C16 1.394(3)
C2 C3 1.342(3)
C4 C5 1.505(3)
C4 H4A 0.9700
C4 H4B 0.9700
C5 H5A 0.9700
C5 H5B 0.9700
C6 C7 1.503(3)
C6 H6A 0.9700
C6 H6B 0.9700
C7 H7A 0.9700
C7 H7B 0.9700
C10 C15 1.395(3)
C10 C11 1.398(3)
C11 C12 1.375(3)
C11 H11 0.9300
C12 C13 1.390(3)
C12 H12 0.9300
C13 C14 1.374(3)
C13 H13 0.9300
C14 C15 1.390(3)
C14 H14 0.9300
C16 C21 1.393(3)
C16 C17 1.395(3)
C17 C18 1.363(4)
C17 H17 0.9300
C18 C19 1.378(4)
C18 H18 0.9300
C19 C20 1.373(4)
C19 H19 0.9300
C20 C21 1.391(4)
C20 H20 0.9300

loop_
_geom_hbond_atom_site_label_D
_geom_hbond_atom_site_label_H
_geom_hbond_atom_site_label_A
_geom_hbond_site_symmetry_A
_geom_hbond_distance_DH
_geom_hbond_distance_HA
_geom_hbond_distance_DA
_geom_hbond_angle_DHA
C6 H6A S1 1_655 0.97 2.83 3.482(3) 125

loop_
_geom_torsion_atom_site_label_1
_geom_torsion_atom_site_label_2
_geom_torsion_atom_site_label_3
_geom_torsion_atom_site_label_4
_geom_torsion
C2 S2 C1 S1 -177.60(16)
C2 S2 C1 S3 2.66(15)
C3 S3 C1 S1 177.64(15)
C3 S3 C1 S2 -2.61(15)
C1 S2 C2 C3 -1.7(2)
C1 S2 C2 S4 -178.64(14)
C4 S4 C2 C3 111.8(2)
C4 S4 C2 S2 -71.58(16)
S2 C2 C3 S3 0.1(2)
S4 C2 C3 S3 176.86(13)
S2 C2 C3 S5 -178.11(12)
S4 C2 C3 S5 -1.4(3)
C1 S3 C3 C2 1.5(2)
C1 S3 C3 S5 179.75(14)
C6 S5 C3 C2 -177.03(19)
C6 S5 C3 S3 4.84(17)
C2 S4 C4 C5 -62.09(19)
S4 C4 C5 S6 178.10(12)
C8 S6 C5 C4 -76.37(19)
C3 S5 C6 C7 96.39(18)
S5 C6 C7 S7 172.86(12)
C9 S7 C7 C6 82.42(19)
C10 N1 C8 S6 -178.76(17)
C10 N1 C8 S8 -0.2(3)
C5 S6 C8 N1 -0.9(2)
C5 S6 C8 S8 -179.48(14)
C15 S8 C8 N1 -0.21(19)
C15 S8 C8 S6 178.48(15)
C16 N2 C9 S9 0.0(3)
C16 N2 C9 S7 179.13(17)
C21 S9 C9 N2 -0.1(2)
C21 S9 C9 S7 -179.26(15)
C7 S7 C9 N2 2.5(2)
C7 S7 C9 S9 -178.45(14)
C8 N1 C10 C15 0.7(3)
C8 N1 C10 C11 -178.9(2)
N1 C10 C11 C12 178.8(2)
C15 C10 C11 C12 -0.7(3)
C10 C11 C12 C13 -0.1(4)
C11 C12 C13 C14 0.4(4)
C12 C13 C14 C15 0.1(4)
C13 C14 C15 C10 -1.0(4)
C13 C14 C15 S8 -177.93(19)
N1 C10 C15 C14 -178.3(2)
C11 C10 C15 C14 1.3(3)
N1 C10 C15 S8 -0.8(2)
C11 C10 C15 S8 178.76(17)
C8 S8 C15 C14 177.8(2)
C8 S8 C15 C10 0.54(17)
C9 N2 C16 C21 0.1(3)
C9 N2 C16 C17 179.5(2)
C21 C16 C17 C18 -1.3(4)
N2 C16 C17 C18 179.3(2)
C16 C17 C18 C19 0.9(4)
C17 C18 C19 C20 0.3(5)
C18 C19 C20 C21 -1.1(4)
C19 C20 C21 C16 0.7(4)
C19 C20 C21 S9 -179.2(2)
N2 C16 C21 C20 179.9(2)
C17 C16 C21 C20 0.5(4)
N2 C16 C21 S9 -0.1(3)
C17 C16 C21 S9 -179.60(19)
C9 S9 C21 C20 -180.0(3)
C9 S9 C21 C16 0.12(18)

loop_
_cod_related_entry_id
_cod_related_entry_database
_cod_related_entry_code
1 ChemSpider 21125935
